data_4085603
loop_
_publ_author_name
'Bohle, D. Scott'
'Chua, Zhijie'

_publ_section_title
;
 Iridium(I) Complexes of \p-Acidic Carboxamides
;
_journal_issue 6
_journal_name_full Organometallics
_journal_page_first 1074
_journal_paper_doi 10.1021/om5012787
_journal_volume 34
_journal_year 2015
_chemical_formula_moiety 'C37 H30 Ir N3 O5 P2'
_chemical_formula_sum 'C37 H30 Ir N3 O5 P2'
_chemical_formula_weight 850.78
_chemical_name_systematic
; 
 ? 
;
_space_group_IT_number 14
_symmetry_cell_setting monoclinic
_symmetry_space_group_name_Hall '-P 2ybc'
_symmetry_space_group_name_H-M 'P 1 21/c 1'
_atom_sites_solution_hydrogens geom
_atom_sites_solution_primary direct
_atom_sites_solution_secondary difmap
_audit_creation_method SHELXL-97
_audit_update_record
; 
2012-12-09 # Formatted by publCIF 
;
_cell_angle_alpha 90.00
_cell_angle_beta 116.840(9)
_cell_angle_gamma 90.00
_cell_formula_units_Z 4
_cell_length_a 16.023(2)
_cell_length_b 11.7437(16)
_cell_length_c 19.480(2)
_cell_measurement_reflns_used 6089
_cell_measurement_temperature 100(2)
_cell_measurement_theta_max 24.15
_cell_measurement_theta_min 2.21
_cell_volume 3270.7(7)
_computing_cell_refinement 'Bruker SAINT'
_computing_data_collection 'Bruker APEX2'
_computing_data_reduction 'Bruker SAINT'
_computing_molecular_graphics 'Bruker SHELXTL'
_computing_publication_material 'Bruker SHELXTL'
_computing_structure_refinement 'SHELXL-97 (Sheldrick, 2008)'
_computing_structure_solution 'SHELXS-97 (Sheldrick, 2008)'
_diffrn_ambient_temperature 100(2)
_diffrn_measured_fraction_theta_full 0.998
_diffrn_measured_fraction_theta_max 0.998
_diffrn_measurement_device_type 'Bruker APEX-II CCD'
_diffrn_measurement_method '\f and \w scans'
_diffrn_radiation_monochromator graphite
_diffrn_radiation_source 'fine-focus sealed tube'
_diffrn_radiation_type MoK\a
_diffrn_radiation_wavelength 0.71073
_diffrn_reflns_av_R_equivalents 0.0638
_diffrn_reflns_av_sigmaI/netI 0.0524
_diffrn_reflns_limit_h_max 19
_diffrn_reflns_limit_h_min -19
_diffrn_reflns_limit_k_max 14
_diffrn_reflns_limit_k_min -14
_diffrn_reflns_limit_l_max 24
_diffrn_reflns_limit_l_min -24
_diffrn_reflns_number 32562
_diffrn_reflns_theta_full 26.17
_diffrn_reflns_theta_max 26.17
_diffrn_reflns_theta_min 1.42
_exptl_absorpt_coefficient_mu 4.230
_exptl_absorpt_correction_T_max 0.6771
_exptl_absorpt_correction_T_min 0.6771
_exptl_absorpt_correction_type multi-scan
_exptl_absorpt_process_details 'SADABS V2008/1 (Bruker AXS)'
_exptl_crystal_colour brown
_exptl_crystal_density_diffrn 1.728
_exptl_crystal_density_meas 0
_exptl_crystal_density_method 'not measured'
_exptl_crystal_description cube
_exptl_crystal_F_000 1680
_exptl_crystal_size_max 0.1
_exptl_crystal_size_mid 0.1
_exptl_crystal_size_min 0.1
_refine_diff_density_max 0.943
_refine_diff_density_min -0.933
_refine_diff_density_rms 0.140
_refine_ls_extinction_method none
_refine_ls_goodness_of_fit_ref 1.057
_refine_ls_hydrogen_treatment constr
_refine_ls_matrix_type full
_refine_ls_number_parameters 433
_refine_ls_number_reflns 6539
_refine_ls_number_restraints 0
_refine_ls_restrained_S_all 1.057
_refine_ls_R_factor_all 0.0546
_refine_ls_R_factor_gt 0.0351
_refine_ls_shift/su_max 0.001
_refine_ls_shift/su_mean 0.000
_refine_ls_structure_factor_coef Fsqd
_refine_ls_weighting_details 'calc w=1/[\s^2^(Fo^2^)+(0.0319P)^2^+3.3611P] where P=(Fo^2^+2Fc^2^)/3'
_refine_ls_weighting_scheme calc
_refine_ls_wR_factor_gt 0.0721
_refine_ls_wR_factor_ref 0.0794
_reflns_number_gt 5008
_reflns_number_total 6539
_reflns_threshold_expression >2sigma(I)
_cod_data_source_file om5012787_si_001.cif
_cod_data_source_block zj28mabs
_cod_depositor_comments
;
The following automatic conversions were performed:

'_symmetry_cell_setting' value 'Monoclinic' changed to 'monoclinic'
according to
/usr/data/users/saulius/crontab/automatic-downloads/rss-feeds/ACS/lib/dictionaries/cif_core.dic
dictionary named 'cif_core.dic' version 2.4.2 from 2011-04-26.

Automatic conversion script
Id: cif_fix_values 3105 2015-03-04 15:46:00Z robertas 

 Adding full bibliography for 4085598--4085604.cif.
;
_cod_original_sg_symbol_H-M P2(1)/c
_cod_database_code 4085603

loop_
_symmetry_equiv_pos_as_xyz
'x, y, z'
'-x, y+1/2, -z+1/2'
'-x, -y, -z'
'x, -y-1/2, z-1/2'

loop_
_atom_site_label
_atom_site_type_symbol
_atom_site_fract_x
_atom_site_fract_y
_atom_site_fract_z
_atom_site_U_iso_or_equiv
_atom_site_adp_type
_atom_site_occupancy
_atom_site_symmetry_multiplicity
_atom_site_calc_flag
_atom_site_refinement_flags
Ir1 Ir 0.235359(14) -0.415893(16) -0.559251(11) 0.02152(7) Uani 1 1 d .
P1 P 0.24515(9) -0.22113(11) -0.53390(8) 0.0204(3) Uani 1 1 d .
P2 P 0.20227(9) -0.60883(10) -0.58363(8) 0.0205(3) Uani 1 1 d .
O1 O 0.0949(4) -0.3780(4) -0.7182(3) 0.080(2) Uani 1 1 d .
O2 O 0.2481(3) -0.4961(4) -0.4065(3) 0.0485(12) Uani 1 1 d .
O3 O 0.3944(4) -0.4870(4) -0.3230(3) 0.0697(16) Uani 1 1 d .
O4 O 0.4460(3) -0.3874(4) -0.4903(3) 0.0647(14) Uani 1 1 d .
O5 O 0.5044(4) -0.4752(5) -0.3807(3) 0.0834(19) Uani 1 1 d .
N1 N 0.3444(3) -0.4458(4) -0.4485(3) 0.0352(12) Uani 1 1 d .
N2 N 0.3289(4) -0.4777(4) -0.3891(3) 0.0391(13) Uani 1 1 d .
N3 N 0.4406(4) -0.4354(4) -0.4354(3) 0.0465(14) Uani 1 1 d .
C1 C 0.1471(4) -0.3909(4) -0.6609(4) 0.0341(15) Uani 1 1 d .
C10 C 0.3097(3) -0.1375(4) -0.5726(3) 0.0197(11) Uani 1 1 d .
C11 C 0.3132(3) -0.1772(4) -0.6387(3) 0.0244(12) Uani 1 1 d .
H11A H 0.2877 -0.2478 -0.6591 0.029 Uiso 1 1 calc R
C12 C 0.3546(4) -0.1113(4) -0.6743(3) 0.0272(12) Uani 1 1 d .
H12A H 0.3560 -0.1374 -0.7188 0.033 Uiso 1 1 calc R
C13 C 0.3932(3) -0.0088(4) -0.6440(3) 0.0259(12) Uani 1 1 d .
H13A H 0.4207 0.0350 -0.6681 0.031 Uiso 1 1 calc R
C14 C 0.3919(4) 0.0306(4) -0.5780(3) 0.0271(12) Uani 1 1 d .
H14A H 0.4192 0.1002 -0.5572 0.033 Uiso 1 1 calc R
C15 C 0.3498(3) -0.0335(4) -0.5425(3) 0.0247(12) Uani 1 1 d .
H15A H 0.3485 -0.0063 -0.4981 0.030 Uiso 1 1 calc R
C20 C 0.2973(4) -0.1854(4) -0.4322(3) 0.0219(11) Uani 1 1 d .
C21 C 0.3941(4) -0.1869(4) -0.3880(3) 0.0277(13) Uani 1 1 d .
H21A H 0.4325 -0.2028 -0.4110 0.033 Uiso 1 1 calc R
C22 C 0.4337(4) -0.1645(4) -0.3088(3) 0.0327(14) Uani 1 1 d .
H22A H 0.4983 -0.1672 -0.2796 0.039 Uiso 1 1 calc R
C23 C 0.3786(4) -0.1386(4) -0.2741(3) 0.0348(15) Uani 1 1 d .
H23A H 0.4055 -0.1204 -0.2221 0.042 Uiso 1 1 calc R
C24 C 0.2820(4) -0.1398(5) -0.3174(3) 0.0329(14) Uani 1 1 d .
H24A H 0.2440 -0.1247 -0.2938 0.040 Uiso 1 1 calc R
C25 C 0.2422(4) -0.1632(4) -0.3950(3) 0.0287(13) Uani 1 1 d .
H25A H 0.1774 -0.1642 -0.4232 0.034 Uiso 1 1 calc R
C30 C 0.1298(4) -0.1532(4) -0.5718(3) 0.0259(12) Uani 1 1 d .
C31 C 0.0523(4) -0.2187(5) -0.5825(3) 0.0336(14) Uani 1 1 d .
H31A H 0.0586 -0.2968 -0.5739 0.040 Uiso 1 1 calc R
C32 C -0.0343(4) -0.1667(6) -0.6060(4) 0.0419(16) Uani 1 1 d .
H32A H -0.0860 -0.2102 -0.6129 0.050 Uiso 1 1 calc R
C33 C -0.0438(4) -0.0518(6) -0.6191(3) 0.0432(17) Uani 1 1 d .
H33A H -0.1020 -0.0180 -0.6345 0.052 Uiso 1 1 calc R
C34 C 0.0318(4) 0.0147(5) -0.6096(3) 0.0406(16) Uani 1 1 d .
H34A H 0.0249 0.0927 -0.6189 0.049 Uiso 1 1 calc R
C35 C 0.1179(4) -0.0370(5) -0.5861(3) 0.0294(13) Uani 1 1 d .
H35A H 0.1691 0.0071 -0.5796 0.035 Uiso 1 1 calc R
C40 C 0.2236(4) -0.6725(4) -0.6592(3) 0.0242(12) Uani 1 1 d .
C41 C 0.2881(4) -0.6225(5) -0.6788(3) 0.0320(13) Uani 1 1 d .
H41A H 0.3143 -0.5525 -0.6576 0.038 Uiso 1 1 calc R
C42 C 0.3140(4) -0.6760(5) -0.7298(3) 0.0397(15) Uani 1 1 d .
H42A H 0.3581 -0.6424 -0.7420 0.048 Uiso 1 1 calc R
C43 C 0.2749(4) -0.7778(5) -0.7621(3) 0.0398(15) Uani 1 1 d .
H43A H 0.2917 -0.8127 -0.7969 0.048 Uiso 1 1 calc R
C44 C 0.2099(5) -0.8294(5) -0.7430(3) 0.0400(16) Uani 1 1 d .
H44A H 0.1834 -0.8988 -0.7652 0.048 Uiso 1 1 calc R
C45 C 0.1846(4) -0.7783(4) -0.6914(3) 0.0288(13) Uani 1 1 d .
H45A H 0.1421 -0.8136 -0.6780 0.035 Uiso 1 1 calc R
C50 C 0.0789(4) -0.6263(4) -0.6117(3) 0.0223(11) Uani 1 1 d .
C51 C 0.0455(4) -0.6138(4) -0.5573(3) 0.0289(13) Uani 1 1 d .
H51A H 0.0875 -0.6072 -0.5055 0.035 Uiso 1 1 calc R
C52 C -0.0496(4) -0.6109(5) -0.5799(3) 0.0340(14) Uani 1 1 d .
H52A H -0.0712 -0.6027 -0.5432 0.041 Uiso 1 1 calc R
C53 C -0.1121(4) -0.6202(4) -0.6561(3) 0.0311(13) Uani 1 1 d .
H53A H -0.1760 -0.6209 -0.6709 0.037 Uiso 1 1 calc R
C54 C -0.0803(4) -0.6287(4) -0.7108(3) 0.0320(13) Uani 1 1 d .
H54A H -0.1229 -0.6321 -0.7626 0.038 Uiso 1 1 calc R
C55 C 0.0144(4) -0.6322(4) -0.6890(3) 0.0291(13) Uani 1 1 d .
H55A H 0.0352 -0.6385 -0.7264 0.035 Uiso 1 1 calc R
C60 C 0.2684(4) -0.7054(4) -0.5044(3) 0.0220(11) Uani 1 1 d .
C61 C 0.3652(4) -0.7015(4) -0.4741(3) 0.0285(13) Uani 1 1 d .
H61A H 0.3929 -0.6511 -0.4946 0.034 Uiso 1 1 calc R
C62 C 0.4202(4) -0.7713(5) -0.4144(3) 0.0364(14) Uani 1 1 d .
H62A H 0.4849 -0.7667 -0.3942 0.044 Uiso 1 1 calc R
C63 C 0.3816(4) -0.8476(5) -0.3839(3) 0.0339(14) Uani 1 1 d .
H63A H 0.4197 -0.8938 -0.3430 0.041 Uiso 1 1 calc R
C64 C 0.2859(4) -0.8553(5) -0.4144(3) 0.0338(14) Uani 1 1 d .
H64A H 0.2594 -0.9085 -0.3948 0.041 Uiso 1 1 calc R
C65 C 0.2285(4) -0.7847(4) -0.4743(3) 0.0272(12) Uani 1 1 d .
H65A H 0.1638 -0.7899 -0.4942 0.033 Uiso 1 1 calc R

loop_
_atom_site_aniso_label
_atom_site_aniso_U_11
_atom_site_aniso_U_22
_atom_site_aniso_U_33
_atom_site_aniso_U_23
_atom_site_aniso_U_13
_atom_site_aniso_U_12
Ir1 0.02321(12) 0.01337(10) 0.02166(11) 0.00034(9) 0.00456(8) -0.00171(9)
P1 0.0209(7) 0.0154(7) 0.0210(7) 0.0005(5) 0.0060(6) -0.0018(5)
P2 0.0210(7) 0.0143(7) 0.0217(7) 0.0007(5) 0.0056(6) -0.0007(5)
O1 0.126(5) 0.019(2) 0.047(3) 0.004(2) -0.003(3) -0.014(3)
O2 0.045(3) 0.059(3) 0.050(3) 0.001(2) 0.028(3) 0.008(2)
O3 0.078(4) 0.081(4) 0.032(3) 0.010(3) 0.008(3) 0.018(3)
O4 0.055(3) 0.075(4) 0.074(4) 0.016(3) 0.038(3) -0.005(3)
O5 0.040(3) 0.102(5) 0.078(4) 0.032(4) -0.001(3) 0.002(3)
N1 0.038(3) 0.029(3) 0.034(3) 0.001(2) 0.012(2) -0.002(2)
N2 0.053(4) 0.025(3) 0.033(3) 0.001(2) 0.013(3) 0.002(2)
N3 0.038(3) 0.041(3) 0.046(4) 0.007(3) 0.006(3) 0.002(3)
C1 0.035(4) 0.007(3) 0.041(4) 0.000(2) 0.000(3) -0.007(2)
C10 0.015(3) 0.018(3) 0.022(3) 0.004(2) 0.006(2) 0.003(2)
C11 0.018(3) 0.021(3) 0.031(3) 0.003(2) 0.007(2) 0.000(2)
C12 0.020(3) 0.032(3) 0.025(3) 0.003(2) 0.006(2) 0.007(2)
C13 0.018(3) 0.025(3) 0.036(3) 0.010(2) 0.013(3) 0.002(2)
C14 0.028(3) 0.016(3) 0.034(3) -0.001(2) 0.011(3) -0.003(2)
C15 0.023(3) 0.021(3) 0.028(3) -0.005(2) 0.010(3) -0.002(2)
C20 0.028(3) 0.014(3) 0.019(3) 0.000(2) 0.006(2) -0.006(2)
C21 0.028(3) 0.022(3) 0.028(3) 0.000(2) 0.008(3) -0.008(2)
C22 0.031(3) 0.025(3) 0.031(3) 0.011(2) 0.003(3) -0.010(2)
C23 0.057(4) 0.020(3) 0.022(3) -0.001(2) 0.013(3) -0.008(3)
C24 0.046(4) 0.029(3) 0.026(3) 0.002(3) 0.019(3) 0.003(3)
C25 0.033(3) 0.022(3) 0.029(3) 0.003(2) 0.012(3) 0.000(2)
C30 0.025(3) 0.026(3) 0.022(3) 0.001(2) 0.007(2) -0.002(2)
C31 0.031(3) 0.038(3) 0.032(3) 0.005(3) 0.014(3) -0.008(3)
C32 0.029(4) 0.057(4) 0.040(4) 0.004(3) 0.016(3) -0.007(3)
C33 0.024(3) 0.068(5) 0.033(4) -0.001(3) 0.009(3) 0.014(3)
C34 0.039(4) 0.033(3) 0.042(4) 0.006(3) 0.011(3) 0.008(3)
C35 0.024(3) 0.029(3) 0.031(3) 0.001(3) 0.008(3) 0.001(2)
C40 0.025(3) 0.020(3) 0.024(3) 0.006(2) 0.008(2) 0.007(2)
C41 0.035(3) 0.032(3) 0.030(3) -0.002(3) 0.015(3) -0.007(3)
C42 0.040(4) 0.048(4) 0.034(4) 0.000(3) 0.019(3) 0.001(3)
C43 0.042(4) 0.047(4) 0.029(3) 0.004(3) 0.014(3) 0.019(3)
C44 0.060(4) 0.019(3) 0.030(3) 0.001(2) 0.011(3) 0.011(3)
C45 0.039(3) 0.016(3) 0.030(3) 0.005(2) 0.015(3) 0.005(2)
C50 0.023(3) 0.012(2) 0.027(3) 0.001(2) 0.007(2) 0.001(2)
C51 0.028(3) 0.025(3) 0.029(3) -0.003(2) 0.009(3) 0.000(2)
C52 0.035(3) 0.032(3) 0.038(4) 0.001(3) 0.020(3) 0.003(3)
C53 0.022(3) 0.027(3) 0.037(4) 0.000(3) 0.008(3) -0.002(2)
C54 0.030(3) 0.025(3) 0.034(3) -0.001(3) 0.007(3) 0.000(2)
C55 0.031(3) 0.023(3) 0.034(3) -0.004(2) 0.015(3) -0.005(2)
C60 0.030(3) 0.012(2) 0.019(3) -0.005(2) 0.007(2) -0.001(2)
C61 0.022(3) 0.021(3) 0.036(3) 0.000(2) 0.007(3) 0.001(2)
C62 0.031(3) 0.027(3) 0.040(4) -0.009(3) 0.006(3) 0.004(3)
C63 0.041(4) 0.025(3) 0.028(3) 0.001(2) 0.009(3) 0.018(3)
C64 0.054(4) 0.019(3) 0.028(3) 0.003(2) 0.019(3) 0.004(3)
C65 0.029(3) 0.022(3) 0.029(3) -0.002(2) 0.011(3) 0.002(2)

loop_
_atom_type_symbol
_atom_type_description
_atom_type_scat_dispersion_real
_atom_type_scat_dispersion_imag
_atom_type_scat_source
C C 0.0033 0.0016 'International Tables Vol C Tables 4.2.6.8 and 6.1.1.4'
H H 0.0000 0.0000 'International Tables Vol C Tables 4.2.6.8 and 6.1.1.4'
Ir Ir -1.4442 7.9887 'International Tables Vol C Tables 4.2.6.8 and 6.1.1.4'
N N 0.0061 0.0033 'International Tables Vol C Tables 4.2.6.8 and 6.1.1.4'
O O 0.0106 0.0060 'International Tables Vol C Tables 4.2.6.8 and 6.1.1.4'
P P 0.1023 0.0942 'International Tables Vol C Tables 4.2.6.8 and 6.1.1.4'

loop_
_geom_angle_atom_site_label_1
_geom_angle_atom_site_label_2
_geom_angle_atom_site_label_3
_geom_angle
C1 Ir1 N1 174.5(2)
C1 Ir1 P2 86.73(15)
N1 Ir1 P2 93.09(13)
C1 Ir1 P1 90.95(15)
N1 Ir1 P1 90.08(13)
P2 Ir1 P1 170.57(5)
C20 P1 C10 105.1(2)
C20 P1 C30 102.8(2)
C10 P1 C30 104.9(2)
C20 P1 Ir1 114.30(16)
C10 P1 Ir1 116.00(17)
C30 P1 Ir1 112.49(17)
C50 P2 C40 106.7(2)
C50 P2 C60 108.9(2)
C40 P2 C60 100.4(2)
C50 P2 Ir1 106.82(16)
C40 P2 Ir1 117.21(17)
C60 P2 Ir1 116.24(16)
N2 N1 N3 117.9(5)
N2 N1 Ir1 122.6(4)
N3 N1 Ir1 119.5(4)
O2 N2 O3 125.1(6)
O2 N2 N1 113.8(5)
O3 N2 N1 121.2(6)
O5 N3 O4 125.6(6)
O5 N3 N1 122.7(6)
O4 N3 N1 111.5(5)
O1 C1 Ir1 177.7(7)
C15 C10 C11 118.9(5)
C15 C10 P1 122.9(4)
C11 C10 P1 118.0(4)
C12 C11 C10 120.0(5)
C12 C11 H11A 120.0
C10 C11 H11A 120.0
C13 C12 C11 120.2(5)
C13 C12 H12A 119.9
C11 C12 H12A 119.9
C12 C13 C14 120.4(5)
C12 C13 H13A 119.8
C14 C13 H13A 119.8
C13 C14 C15 120.1(5)
C13 C14 H14A 120.0
C15 C14 H14A 120.0
C10 C15 C14 120.3(5)
C10 C15 H15A 119.8
C14 C15 H15A 119.8
C21 C20 C25 118.0(5)
C21 C20 P1 120.4(4)
C25 C20 P1 121.4(4)
C20 C21 C22 120.1(5)
C20 C21 H21A 119.9
C22 C21 H21A 119.9
C23 C22 C21 120.9(5)
C23 C22 H22A 119.6
C21 C22 H22A 119.6
C22 C23 C24 119.3(5)
C22 C23 H23A 120.3
C24 C23 H23A 120.3
C25 C24 C23 120.3(6)
C25 C24 H24A 119.8
C23 C24 H24A 119.8
C24 C25 C20 121.3(5)
C24 C25 H25A 119.4
C20 C25 H25A 119.4
C35 C30 C31 118.7(5)
C35 C30 P1 122.0(4)
C31 C30 P1 119.2(4)
C32 C31 C30 119.7(5)
C32 C31 H31A 120.1
C30 C31 H31A 120.1
C33 C32 C31 120.3(6)
C33 C32 H32A 119.9
C31 C32 H32A 119.9
C32 C33 C34 121.0(6)
C32 C33 H33A 119.5
C34 C33 H33A 119.5
C35 C34 C33 118.6(6)
C35 C34 H34A 120.7
C33 C34 H34A 120.7
C34 C35 C30 121.6(5)
C34 C35 H35A 119.2
C30 C35 H35A 119.2
C41 C40 C45 119.4(5)
C41 C40 P2 119.1(4)
C45 C40 P2 121.1(4)
C40 C41 C42 120.4(5)
C40 C41 H41A 119.8
C42 C41 H41A 119.8
C43 C42 C41 120.3(6)
C43 C42 H42A 119.9
C41 C42 H42A 119.9
C42 C43 C44 120.1(6)
C42 C43 H43A 120.0
C44 C43 H43A 120.0
C45 C44 C43 120.4(6)
C45 C44 H44A 119.8
C43 C44 H44A 119.8
C44 C45 C40 119.4(5)
C44 C45 H45A 120.3
C40 C45 H45A 120.3
C55 C50 C51 118.4(5)
C55 C50 P2 120.7(4)
C51 C50 P2 120.0(4)
C52 C51 C50 120.5(5)
C52 C51 H51A 119.8
C50 C51 H51A 119.8
C53 C52 C51 120.3(6)
C53 C52 H52A 119.8
C51 C52 H52A 119.8
C52 C53 C54 119.9(5)
C52 C53 H53A 120.0
C54 C53 H53A 120.0
C53 C54 C55 120.3(5)
C53 C54 H54A 119.8
C55 C54 H54A 119.8
C54 C55 C50 120.5(5)
C54 C55 H55A 119.7
C50 C55 H55A 119.7
C61 C60 C65 118.6(5)
C61 C60 P2 116.7(4)
C65 C60 P2 124.7(4)
C62 C61 C60 120.5(5)
C62 C61 H61A 119.8
C60 C61 H61A 119.8
C63 C62 C61 121.2(6)
C63 C62 H62A 119.4
C61 C62 H62A 119.4
C62 C63 C64 119.4(5)
C62 C63 H63A 120.3
C64 C63 H63A 120.3
C63 C64 C65 120.7(6)
C63 C64 H64A 119.6
C65 C64 H64A 119.6
C64 C65 C60 119.7(5)
C64 C65 H65A 120.2
C60 C65 H65A 120.2

loop_
_geom_bond_atom_site_label_1
_geom_bond_atom_site_label_2
_geom_bond_distance
Ir1 C1 1.865(6)
Ir1 N1 2.104(5)
Ir1 P2 2.3266(13)
Ir1 P1 2.3302(13)
P1 C20 1.818(5)
P1 C10 1.819(5)
P1 C30 1.835(5)
P2 C50 1.809(5)
P2 C40 1.816(5)
P2 C60 1.820(5)
O1 C1 1.060(7)
O2 N2 1.200(6)
O3 N2 1.245(6)
O4 N3 1.247(7)
O5 N3 1.189(6)
N1 N2 1.343(7)
N1 N3 1.449(7)
C10 C15 1.382(7)
C10 C11 1.394(7)
C11 C12 1.391(7)
C11 H11A 0.9300
C12 C13 1.360(7)
C12 H12A 0.9300
C13 C14 1.375(7)
C13 H13A 0.9300
C14 C15 1.386(7)
C14 H14A 0.9300
C15 H15A 0.9300
C20 C21 1.394(7)
C20 C25 1.396(7)
C21 C22 1.402(7)
C21 H21A 0.9300
C22 C23 1.367(8)
C22 H22A 0.9300
C23 C24 1.388(8)
C23 H23A 0.9300
C24 C25 1.378(7)
C24 H24A 0.9300
C25 H25A 0.9300
C30 C35 1.388(7)
C30 C31 1.393(7)
C31 C32 1.392(8)
C31 H31A 0.9300
C32 C33 1.369(9)
C32 H32A 0.9300
C33 C34 1.382(8)
C33 H33A 0.9300
C34 C35 1.383(8)
C34 H34A 0.9300
C35 H35A 0.9300
C40 C41 1.383(7)
C40 C45 1.405(7)
C41 C42 1.387(8)
C41 H41A 0.9300
C42 C43 1.364(8)
C42 H42A 0.9300
C43 C44 1.393(8)
C43 H43A 0.9300
C44 C45 1.381(8)
C44 H44A 0.9300
C45 H45A 0.9300
C50 C55 1.391(7)
C50 C51 1.395(7)
C51 C52 1.382(8)
C51 H51A 0.9300
C52 C53 1.370(8)
C52 H52A 0.9300
C53 C54 1.376(8)
C53 H53A 0.9300
C54 C55 1.380(7)
C54 H54A 0.9300
C55 H55A 0.9300
C60 C61 1.390(7)
C60 C65 1.400(7)
C61 C62 1.371(7)
C61 H61A 0.9300
C62 C63 1.366(8)
C62 H62A 0.9300
C63 C64 1.375(8)
C63 H63A 0.9300
C64 C65 1.387(7)
C64 H64A 0.9300
C65 H65A 0.9300

loop_
_geom_torsion_atom_site_label_1
_geom_torsion_atom_site_label_2
_geom_torsion_atom_site_label_3
_geom_torsion_atom_site_label_4
_geom_torsion
C1 Ir1 P1 C20 162.5(3)
N1 Ir1 P1 C20 -22.9(2)
P2 Ir1 P1 C20 86.8(3)
C1 Ir1 P1 C10 -75.0(3)
N1 Ir1 P1 C10 99.6(2)
P2 Ir1 P1 C10 -150.7(3)
C1 Ir1 P1 C30 45.7(3)
N1 Ir1 P1 C30 -139.7(2)
P2 Ir1 P1 C30 -30.0(4)
C1 Ir1 P2 C50 -59.3(3)
N1 Ir1 P2 C50 126.2(2)
P1 Ir1 P2 C50 16.7(4)
C1 Ir1 P2 C40 60.3(3)
N1 Ir1 P2 C40 -114.2(2)
P1 Ir1 P2 C40 136.3(3)
C1 Ir1 P2 C60 179.0(3)
N1 Ir1 P2 C60 4.4(2)
P1 Ir1 P2 C60 -105.0(3)
C1 Ir1 N1 N2 -161.5(18)
P2 Ir1 N1 N2 -73.5(4)
P1 Ir1 N1 N2 97.6(4)
C1 Ir1 N1 N3 17(2)
P2 Ir1 N1 N3 104.5(4)
P1 Ir1 N1 N3 -84.3(4)
N3 N1 N2 O2 -172.5(5)
Ir1 N1 N2 O2 5.5(7)
N3 N1 N2 O3 7.1(8)
Ir1 N1 N2 O3 -174.9(4)
N2 N1 N3 O5 15.8(8)
Ir1 N1 N3 O5 -162.4(5)
N2 N1 N3 O4 -168.8(5)
Ir1 N1 N3 O4 13.1(6)
N1 Ir1 C1 O1 152(13)
P2 Ir1 C1 O1 64(14)
P1 Ir1 C1 O1 -107(14)
C20 P1 C10 C15 -29.6(5)
C30 P1 C10 C15 78.4(4)
Ir1 P1 C10 C15 -156.8(4)
C20 P1 C10 C11 154.9(4)
C30 P1 C10 C11 -97.1(4)
Ir1 P1 C10 C11 27.6(4)
C15 C10 C11 C12 -1.4(7)
P1 C10 C11 C12 174.4(4)
C10 C11 C12 C13 1.0(7)
C11 C12 C13 C14 0.2(8)
C12 C13 C14 C15 -1.0(8)
C11 C10 C15 C14 0.6(7)
P1 C10 C15 C14 -174.9(4)
C13 C14 C15 C10 0.6(8)
C10 P1 C20 C21 -48.6(4)
C30 P1 C20 C21 -158.1(4)
Ir1 P1 C20 C21 79.7(4)
C10 P1 C20 C25 135.8(4)
C30 P1 C20 C25 26.2(5)
Ir1 P1 C20 C25 -96.0(4)
C25 C20 C21 C22 -1.2(7)
P1 C20 C21 C22 -177.0(4)
C20 C21 C22 C23 -1.3(8)
C21 C22 C23 C24 3.0(8)
C22 C23 C24 C25 -2.1(8)
C23 C24 C25 C20 -0.4(8)
C21 C20 C25 C24 2.1(7)
P1 C20 C25 C24 177.8(4)
C20 P1 C30 C35 78.0(5)
C10 P1 C30 C35 -31.7(5)
Ir1 P1 C30 C35 -158.6(4)
C20 P1 C30 C31 -98.3(5)
C10 P1 C30 C31 152.1(4)
Ir1 P1 C30 C31 25.2(5)
C35 C30 C31 C32 -0.9(8)
P1 C30 C31 C32 175.5(4)
C30 C31 C32 C33 0.3(9)
C31 C32 C33 C34 0.3(9)
C32 C33 C34 C35 -0.4(9)
C33 C34 C35 C30 -0.1(9)
C31 C30 C35 C34 0.7(8)
P1 C30 C35 C34 -175.5(4)
C50 P2 C40 C41 143.7(4)
C60 P2 C40 C41 -102.7(4)
Ir1 P2 C40 C41 24.1(5)
C50 P2 C40 C45 -44.0(5)
C60 P2 C40 C45 69.5(5)
Ir1 P2 C40 C45 -163.6(4)
C45 C40 C41 C42 0.1(8)
P2 C40 C41 C42 172.5(4)
C40 C41 C42 C43 1.0(9)
C41 C42 C43 C44 -1.1(9)
C42 C43 C44 C45 0.0(9)
C43 C44 C45 C40 1.2(8)
C41 C40 C45 C44 -1.2(8)
P2 C40 C45 C44 -173.5(4)
C40 P2 C50 C55 -28.4(5)
C60 P2 C50 C55 -136.0(4)
Ir1 P2 C50 C55 97.7(4)
C40 P2 C50 C51 163.0(4)
C60 P2 C50 C51 55.5(5)
Ir1 P2 C50 C51 -70.8(4)
C55 C50 C51 C52 2.0(8)
P2 C50 C51 C52 170.9(4)
C50 C51 C52 C53 -0.1(8)
C51 C52 C53 C54 -2.1(8)
C52 C53 C54 C55 2.5(8)
C53 C54 C55 C50 -0.5(8)
C51 C50 C55 C54 -1.7(7)
P2 C50 C55 C54 -170.5(4)
C50 P2 C60 C61 -178.5(4)
C40 P2 C60 C61 69.6(4)
Ir1 P2 C60 C61 -57.9(4)
C50 P2 C60 C65 3.6(5)
C40 P2 C60 C65 -108.2(5)
Ir1 P2 C60 C65 124.3(4)
C65 C60 C61 C62 -2.1(8)
P2 C60 C61 C62 179.9(4)
C60 C61 C62 C63 1.1(8)
C61 C62 C63 C64 0.8(8)
C62 C63 C64 C65 -1.7(8)
C63 C64 C65 C60 0.7(8)
C61 C60 C65 C64 1.2(7)
P2 C60 C65 C64 179.0(4)
